data_7027014
loop_
_publ_author_name
'Boer\'e, Ren\'e T.'
'Klassen, Vicki'
'Wolmersh\"auser, Gotthelf'

_publ_section_title
;
 Synthesis of some very bulky N,N&#x2032;-disubstituted amidines and
 initial studies of their coordination chemistry&#x200A;&#x2020;
;
_journal_issue 24
_journal_name_full 'Journal of the Chemical Society, Dalton Transactions'
_journal_page_first 4147
_journal_paper_doi 10.1039/a805548c
_journal_year 1998
_chemical_formula_sum 'C32 H42 N2'
_chemical_formula_weight 454.68
_chemical_name_systematic
;
 ?
;
_space_group_IT_number 14
_symmetry_cell_setting monoclinic
_symmetry_space_group_name_Hall '-P 2ybc'
_symmetry_space_group_name_H-M 'P 1 21/c 1'
_atom_sites_solution_hydrogens geom
_atom_sites_solution_primary direct
_atom_sites_solution_secondary difmap
_audit_creation_method SHELXL-97
_cell_angle_alpha 90.00
_cell_angle_beta 117.130(10)
_cell_angle_gamma 90.00
_cell_formula_units_Z 4
_cell_length_a 18.409(2)
_cell_length_b 9.9850(10)
_cell_length_c 17.6590(10)
_cell_measurement_reflns_used 39
_cell_measurement_temperature 293(2)
_cell_measurement_theta_max 25.052
_cell_measurement_theta_min 9.564
_cell_volume 2888.8(5)
_computing_cell_refinement 'Siemens XSCANS'
_computing_data_collection 'Siemens XSCANS'
_computing_data_reduction 'Siemens XSCANS'
_computing_molecular_graphics 'Siemens SHELXTL'
_computing_publication_material 'Siemens SHELXTL'
_computing_structure_refinement 'SHELXL-97 (Sheldrick, 1997)'
_computing_structure_solution 'SHELXS-97 (Sheldrick, 1990)'
_diffrn_ambient_temperature 293(2)
_diffrn_measured_fraction_theta_full 0.929
_diffrn_measured_fraction_theta_max 0.929
_diffrn_measurement_device 'Siemens P4'
_diffrn_measurement_method '\w scans'
_diffrn_radiation_monochromator graphite
_diffrn_radiation_source 'fine-focus sealed tube'
_diffrn_radiation_type MoK\a
_diffrn_radiation_wavelength 0.71073
_diffrn_reflns_av_R_equivalents 0.0275
_diffrn_reflns_av_sigmaI/netI 0.0625
_diffrn_reflns_limit_h_max 19
_diffrn_reflns_limit_h_min -21
_diffrn_reflns_limit_k_max 1
_diffrn_reflns_limit_k_min -11
_diffrn_reflns_limit_l_max 21
_diffrn_reflns_limit_l_min -1
_diffrn_reflns_number 6226
_diffrn_reflns_theta_full 24.99
_diffrn_reflns_theta_max 24.99
_diffrn_reflns_theta_min 2.31
_diffrn_standards_decay_% 5.46
_diffrn_standards_interval_count 97
_diffrn_standards_number 3
_exptl_absorpt_coefficient_mu 0.060
_exptl_absorpt_correction_T_max 0.9741
_exptl_absorpt_correction_T_min 0.9581
_exptl_absorpt_correction_type none
_exptl_crystal_colour colorless
_exptl_crystal_density_diffrn 1.045
_exptl_crystal_density_method 'not measured'
_exptl_crystal_description 'transparent blocks'
_exptl_crystal_F_000 992
_exptl_crystal_size_max 0.72
_exptl_crystal_size_mid 0.58
_exptl_crystal_size_min 0.44
_refine_diff_density_max 0.157
_refine_diff_density_min -0.127
_refine_diff_density_rms 0.032
_refine_ls_extinction_method none
_refine_ls_goodness_of_fit_ref 0.931
_refine_ls_hydrogen_treatment mixed
_refine_ls_matrix_type full
_refine_ls_number_parameters 480
_refine_ls_number_reflns 5026
_refine_ls_number_restraints 2
_refine_ls_restrained_S_all 0.931
_refine_ls_R_factor_all 0.1395
_refine_ls_R_factor_gt 0.0580
_refine_ls_shift/su_max 0.005
_refine_ls_shift/su_mean 0.001
_refine_ls_structure_factor_coef Fsqd
_refine_ls_weighting_details 'w=1/[\s^2^(Fo^2^)+(0.0762P)^2^+0.0000P] where P=(Fo^2^+2Fc^2^)/3'
_refine_ls_weighting_scheme calc
_refine_ls_wR_factor_gt 0.1262
_refine_ls_wR_factor_ref 0.1524
_reflns_number_gt 2454
_reflns_number_total 5026
_reflns_threshold_expression >2sigma(I)
_cod_data_source_file 805548csup1.cif
_cod_data_source_block 9811
_cod_depositor_comments
;
The following automatic conversions were performed:

'_symmetry_cell_setting' value 'Monoclinic' changed to 'monoclinic'
according to /home/saulius/struct/CIF-dictionaries/cif_core.dic
dictionary named 'cif_core.dic' version 2.4.2 from 2011-04-26.

Automatic conversion script
Id: cif_fix_values 1891 2012-01-12 08:04:46Z andrius 

The following automatic conversions were performed:

'_refine_ls_weighting_scheme' value 'calc
w=1/[\s^2^(Fo^2^)+(0.0762P)^2^+0.0000P] where P=(Fo^2^+2Fc^2^)/3' was
changed to 'calc'. New tag '_refine_ls_weighting_details' was
created. The value of the new tag was set to
'w=1/[\s^2^(Fo^2^)+(0.0762P)^2^+0.0000P] where P=(Fo^2^+2Fc^2^)/3'.

Automatic conversion script
Id: cif_fix_values 3143 2015-03-26 13:38:13Z robertas 
;
_cod_original_sg_symbol_H-M P2(1)/c
_cod_database_code 7027014

loop_
_symmetry_equiv_pos_as_xyz
'x, y, z'
'-x, y+1/2, -z+1/2'
'-x, -y, -z'
'x, -y-1/2, z-1/2'

loop_
_atom_site_label
_atom_site_type_symbol
_atom_site_fract_x
_atom_site_fract_y
_atom_site_fract_z
_atom_site_U_iso_or_equiv
_atom_site_adp_type
_atom_site_occupancy
_atom_site_calc_flag
_atom_site_refinement_flags
N1 N 0.24957(12) 0.17971(19) 0.25205(12) 0.0584(5) Uani 1 d D
H1 H 0.2296(17) 0.106(2) 0.2194(17) 0.065(10) Uiso 0.72 d PD
N2 N 0.23888(12) 0.0604(2) 0.35854(12) 0.0606(5) Uani 1 d D
H2 H 0.228(5) 0.058(8) 0.405(3) 0.07(2) Uiso 0.28 d PD
C1 C 0.25091(12) 0.1746(2) 0.32872(14) 0.0529(6) Uani 1 d .
C2 C 0.26349(13) 0.2943(2) 0.38297(14) 0.0532(6) Uani 1 d .
C3 C 0.30815(17) 0.2827(3) 0.47113(17) 0.0713(7) Uani 1 d .
H3 H 0.3329(15) 0.190(3) 0.4943(16) 0.091(9) Uiso 1 d .
C4 C 0.3155(2) 0.3923(4) 0.5227(2) 0.0872(9) Uani 1 d .
H4 H 0.3465(15) 0.378(3) 0.5817(18) 0.087(9) Uiso 1 d .
C5 C 0.27981(19) 0.5134(3) 0.4898(2) 0.0819(9) Uani 1 d .
C6 C 0.2865(4) 0.6312(5) 0.5475(4) 0.1289(17) Uani 1 d .
H6A H 0.296(3) 0.597(5) 0.603(4) 0.22(3) Uiso 1 d .
H6B H 0.234(4) 0.683(6) 0.529(4) 0.24(3) Uiso 1 d .
H6C H 0.326(3) 0.684(5) 0.558(3) 0.20(2) Uiso 1 d .
C7 C 0.23698(18) 0.5255(3) 0.4028(2) 0.0766(8) Uani 1 d .
H7 H 0.2069(15) 0.609(3) 0.3755(15) 0.078(8) Uiso 1 d .
C8 C 0.22871(16) 0.4178(2) 0.34972(18) 0.0646(7) Uani 1 d .
H8 H 0.1949(12) 0.429(2) 0.2867(14) 0.058(6) Uiso 1 d .
C9 C 0.26608(16) 0.2885(2) 0.21028(14) 0.0576(6) Uani 1 d .
C10 C 0.34337(17) 0.3483(2) 0.24347(15) 0.0634(6) Uani 1 d .
C11 C 0.41471(16) 0.3033(3) 0.32548(17) 0.0703(7) Uani 1 d .
H11 H 0.3960(14) 0.243(2) 0.3550(15) 0.075(8) Uiso 1 d .
C12 C 0.4556(3) 0.4188(4) 0.3874(3) 0.1156(13) Uani 1 d .
H12A H 0.502(2) 0.383(4) 0.445(3) 0.143(13) Uiso 1 d .
H12B H 0.416(3) 0.482(5) 0.389(3) 0.166(19) Uiso 1 d .
H12C H 0.481(2) 0.473(4) 0.355(2) 0.124(13) Uiso 1 d .
C13 C 0.4744(3) 0.2204(5) 0.3067(3) 0.1066(12) Uani 1 d .
H13A H 0.519(2) 0.187(4) 0.360(2) 0.139(14) Uiso 1 d .
H13B H 0.496(2) 0.284(4) 0.282(2) 0.147(16) Uiso 1 d .
H13C H 0.446(3) 0.138(4) 0.265(3) 0.170(18) Uiso 1 d .
C14 C 0.3558(2) 0.4472(3) 0.1954(2) 0.0808(8) Uani 1 d .
H14 H 0.4127(17) 0.492(3) 0.2170(16) 0.094(9) Uiso 1 d .
C15 C 0.2958(3) 0.4840(3) 0.1177(3) 0.0969(11) Uani 1 d .
H15 H 0.3108(18) 0.551(3) 0.0884(19) 0.115(11) Uiso 1 d .
C16 C 0.2209(3) 0.4240(3) 0.0853(2) 0.0899(9) Uani 1 d .
H16 H 0.1777(15) 0.442(3) 0.0282(18) 0.084(8) Uiso 1 d .
C17 C 0.20342(17) 0.3239(3) 0.13014(15) 0.0679(7) Uani 1 d .
C18 C 0.12220(19) 0.2529(4) 0.09407(19) 0.0896(9) Uani 1 d .
H18 H 0.1068(19) 0.237(3) 0.143(2) 0.127(12) Uiso 1 d .
C19 C 0.0504(3) 0.3369(8) 0.0330(3) 0.1534(19) Uani 1 d .
H19A H -0.006(3) 0.276(5) 0.015(3) 0.19(2) Uiso 1 d .
H19B H 0.057(3) 0.345(4) -0.025(3) 0.176(17) Uiso 1 d .
H19C H 0.057(3) 0.432(6) 0.076(4) 0.24(3) Uiso 1 d .
C20 C 0.1264(3) 0.1168(5) 0.0537(3) 0.1311(16) Uani 1 d .
H20A H 0.076(3) 0.079(4) 0.034(3) 0.148(16) Uiso 1 d .
H20B H 0.175(3) 0.065(5) 0.103(3) 0.20(2) Uiso 1 d .
H20C H 0.116(2) 0.196(4) -0.011(2) 0.148(13) Uiso 1 d .
C21 C 0.21838(17) -0.0565(2) 0.30610(15) 0.0655(7) Uani 1 d .
C22 C 0.2805(2) -0.1343(3) 0.30349(17) 0.0752(7) Uani 1 d .
C23 C 0.3685(2) -0.0993(3) 0.3585(2) 0.0867(9) Uani 1 d .
H23 H 0.3729(14) -0.006(3) 0.3632(15) 0.072(8) Uiso 1 d .
C24 C 0.3977(3) -0.1453(6) 0.4504(3) 0.1342(16) Uani 1 d .
H24A H 0.458(3) -0.123(4) 0.487(3) 0.157(15) Uiso 1 d .
H24B H 0.391(3) -0.252(5) 0.445(3) 0.21(2) Uiso 1 d .
H24C H 0.357(3) -0.123(5) 0.471(3) 0.18(2) Uiso 1 d .
C25 C 0.4289(4) -0.1515(7) 0.3274(5) 0.1490(18) Uani 1 d .
H25A H 0.489(3) -0.116(5) 0.378(3) 0.21(2) Uiso 1 d .
H25B H 0.405(2) -0.091(4) 0.271(2) 0.145(16) Uiso 1 d .
H25C H 0.423(4) -0.250(7) 0.327(4) 0.24(3) Uiso 1 d .
C26 C 0.2566(3) -0.2474(3) 0.2505(2) 0.0992(10) Uani 1 d .
H26 H 0.3050(17) -0.299(3) 0.2548(17) 0.098(10) Uiso 1 d .
C27 C 0.1759(4) -0.2798(4) 0.2035(3) 0.1174(15) Uani 1 d .
H27 H 0.159(2) -0.351(4) 0.169(2) 0.135(14) Uiso 1 d .
C28 C 0.1158(3) -0.2039(4) 0.2080(2) 0.1052(11) Uani 1 d .
H28 H 0.056(2) -0.232(3) 0.171(2) 0.124(12) Uiso 1 d .
C29 C 0.1359(2) -0.0908(3) 0.25851(18) 0.0835(8) Uani 1 d .
C30 C 0.0697(2) -0.0070(4) 0.2644(3) 0.1067(11) Uani 1 d .
H30 H 0.0859(19) 0.093(4) 0.278(2) 0.129(12) Uiso 1 d .
C31 C 0.0531(6) -0.0595(8) 0.3343(5) 0.174(2) Uani 1 d .
H31A H 0.006(2) -0.138(4) 0.292(3) 0.142(14) Uiso 1 d .
H31B H 0.013(3) -0.027(6) 0.337(3) 0.19(3) Uiso 1 d .
H31C H 0.109(5) -0.067(8) 0.394(5) 0.30(4) Uiso 1 d .
C32 C -0.0075(3) 0.0065(9) 0.1806(5) 0.161(2) Uani 1 d .
H32A H -0.045(4) 0.067(6) 0.191(4) 0.24(3) Uiso 1 d .
H32B H -0.030(3) -0.108(6) 0.175(4) 0.23(3) Uiso 1 d .
H32C H 0.003(3) 0.027(6) 0.134(3) 0.21(3) Uiso 1 d .

loop_
_atom_site_aniso_label
_atom_site_aniso_U_11
_atom_site_aniso_U_22
_atom_site_aniso_U_33
_atom_site_aniso_U_23
_atom_site_aniso_U_13
_atom_site_aniso_U_12
N1 0.0784(13) 0.0478(12) 0.0521(11) -0.0032(10) 0.0325(10) -0.0062(10)
N2 0.0785(14) 0.0499(12) 0.0611(12) -0.0023(11) 0.0385(11) -0.0056(10)
C1 0.0510(13) 0.0530(14) 0.0555(13) -0.0023(12) 0.0249(11) 0.0032(11)
C2 0.0565(14) 0.0547(15) 0.0563(14) -0.0061(12) 0.0325(12) -0.0075(11)
C3 0.0843(18) 0.0717(18) 0.0624(17) -0.0064(15) 0.0374(14) -0.0107(15)
C4 0.102(2) 0.103(3) 0.0619(19) -0.0219(19) 0.0418(18) -0.030(2)
C5 0.101(2) 0.072(2) 0.099(2) -0.0294(18) 0.069(2) -0.0292(17)
C6 0.175(5) 0.106(3) 0.150(4) -0.077(3) 0.111(4) -0.057(3)
C7 0.088(2) 0.0603(18) 0.100(2) -0.0127(18) 0.0586(19) -0.0024(15)
C8 0.0726(16) 0.0605(16) 0.0661(17) -0.0084(14) 0.0363(14) -0.0014(13)
C9 0.0806(17) 0.0460(13) 0.0567(14) 0.0014(12) 0.0406(14) 0.0069(12)
C10 0.0883(18) 0.0492(14) 0.0685(16) -0.0003(13) 0.0495(15) -0.0006(13)
C11 0.0742(17) 0.0663(17) 0.0769(18) -0.0007(15) 0.0400(16) -0.0044(14)
C12 0.118(3) 0.094(3) 0.105(3) -0.013(2) 0.025(3) -0.015(3)
C13 0.099(3) 0.122(3) 0.119(3) 0.021(3) 0.067(3) 0.031(3)
C14 0.108(2) 0.0641(17) 0.091(2) 0.0036(17) 0.064(2) -0.0045(18)
C15 0.157(4) 0.063(2) 0.101(3) 0.0144(19) 0.085(3) 0.006(2)
C16 0.132(3) 0.080(2) 0.0598(19) 0.0192(17) 0.045(2) 0.030(2)
C17 0.0891(19) 0.0645(16) 0.0545(15) 0.0057(14) 0.0365(15) 0.0197(15)
C18 0.079(2) 0.113(2) 0.0667(18) -0.0021(19) 0.0246(16) 0.0173(19)
C19 0.105(3) 0.221(6) 0.116(3) 0.027(4) 0.034(3) 0.046(4)
C20 0.110(3) 0.143(4) 0.127(4) -0.053(3) 0.042(3) -0.028(3)
C21 0.095(2) 0.0467(14) 0.0673(15) 0.0015(13) 0.0480(15) -0.0048(14)
C22 0.110(2) 0.0506(15) 0.0815(18) 0.0076(14) 0.0585(18) 0.0059(15)
C23 0.108(3) 0.064(2) 0.112(2) 0.0144(18) 0.071(2) 0.0196(18)
C24 0.110(3) 0.161(5) 0.117(3) 0.043(3) 0.039(3) -0.001(3)
C25 0.158(5) 0.141(5) 0.196(6) 0.011(5) 0.123(5) 0.037(4)
C26 0.155(4) 0.059(2) 0.105(3) 0.002(2) 0.079(3) 0.016(2)
C27 0.195(5) 0.063(2) 0.099(3) -0.019(2) 0.070(3) -0.024(3)
C28 0.132(3) 0.074(2) 0.099(2) -0.020(2) 0.044(2) -0.025(2)
C29 0.104(2) 0.0647(18) 0.0792(18) -0.0133(15) 0.0398(17) -0.0201(17)
C30 0.086(2) 0.102(3) 0.122(3) -0.035(2) 0.039(2) -0.022(2)
C31 0.202(7) 0.214(6) 0.151(5) -0.028(5) 0.119(5) 0.010(6)
C32 0.108(4) 0.208(7) 0.153(5) -0.010(5) 0.047(4) 0.003(4)

loop_
_atom_type_symbol
_atom_type_description
_atom_type_scat_dispersion_real
_atom_type_scat_dispersion_imag
_atom_type_scat_source
C C 0.0033 0.0016 'International Tables Vol C Tables 4.2.6.8 and 6.1.1.4'
H H 0.0000 0.0000 'International Tables Vol C Tables 4.2.6.8 and 6.1.1.4'
N N 0.0061 0.0033 'International Tables Vol C Tables 4.2.6.8 and 6.1.1.4'

loop_
_geom_angle_atom_site_label_1
_geom_angle_atom_site_label_2
_geom_angle_atom_site_label_3
_geom_angle
C1 N1 C9 129.9(2)
C1 N2 C21 119.40(18)
N2 C1 N1 120.4(2)
N2 C1 C2 116.43(19)
N1 C1 C2 123.1(2)
C8 C2 C3 118.0(2)
C8 C2 C1 122.4(2)
C3 C2 C1 119.5(2)
C4 C3 C2 119.8(3)
C5 C4 C3 122.1(3)
C4 C5 C7 118.0(3)
C4 C5 C6 121.3(4)
C7 C5 C6 120.6(4)
C5 C7 C8 121.1(3)
C7 C8 C2 121.0(3)
C10 C9 C17 121.7(2)
C10 C9 N1 121.7(2)
C17 C9 N1 116.4(2)
C14 C10 C9 117.8(3)
C14 C10 C11 118.9(3)
C9 C10 C11 123.1(2)
C10 C11 C12 112.9(3)
C10 C11 C13 110.5(3)
C12 C11 C13 113.2(3)
C15 C14 C10 121.6(3)
C14 C15 C16 120.3(3)
C15 C16 C17 121.6(3)
C16 C17 C9 117.1(3)
C16 C17 C18 122.4(3)
C9 C17 C18 120.5(2)
C17 C18 C19 114.4(4)
C17 C18 C20 111.0(3)
C19 C18 C20 111.5(4)
C22 C21 C29 121.5(3)
C22 C21 N2 119.7(2)
C29 C21 N2 118.8(2)
C26 C22 C21 117.1(3)
C26 C22 C23 122.4(3)
C21 C22 C23 120.4(2)
C22 C23 C24 111.6(3)
C22 C23 C25 115.6(4)
C24 C23 C25 108.5(4)
C27 C26 C22 121.2(4)
C28 C27 C26 120.9(4)
C27 C28 C29 120.3(4)
C28 C29 C21 119.0(3)
C28 C29 C30 120.6(3)
C21 C29 C30 120.5(2)
C31 C30 C32 112.5(5)
C31 C30 C29 109.6(4)
C32 C30 C29 113.9(4)

loop_
_geom_bond_atom_site_label_1
_geom_bond_atom_site_label_2
_geom_bond_distance
N1 C1 1.344(3)
N1 C9 1.422(3)
N2 C1 1.317(3)
N2 C21 1.429(3)
C1 C2 1.483(3)
C2 C8 1.390(3)
C2 C3 1.395(3)
C3 C4 1.390(4)
C4 C5 1.373(4)
C5 C7 1.375(4)
C5 C6 1.524(4)
C7 C8 1.388(3)
C9 C10 1.401(3)
C9 C17 1.403(3)
C10 C14 1.387(4)
C10 C11 1.513(4)
C11 C12 1.529(4)
C11 C13 1.528(4)
C14 C15 1.363(5)
C15 C16 1.366(5)
C16 C17 1.401(4)
C17 C18 1.509(4)
C18 C19 1.521(5)
C18 C20 1.553(5)
C21 C22 1.400(4)
C21 C29 1.403(4)
C22 C26 1.403(4)
C22 C23 1.503(4)
C23 C24 1.529(5)
C23 C25 1.537(5)
C26 C27 1.370(5)
C27 C28 1.372(6)
C28 C29 1.380(4)
C29 C30 1.519(4)
C30 C31 1.496(7)
C30 C32 1.520(6)
